data_7001542
loop_
_publ_author_name
'Seubert, Christoph K.'
'Sun, Yu'
'Thiel, Werner R.'

_publ_section_title
;
 A facile access to a novel bidentate enantiomerically pure P,N-donor
 ligand
;
_journal_issue 25
_journal_name_full 'Dalton Transactions'
_journal_page_first 4971
_journal_page_last 4977
_journal_paper_doi 10.1039/b822144h
_journal_year 2009
_chemical_absolute_configuration ad
_chemical_formula_sum 'C49 H47 Cl2 N2 O3.5 P Ru'
_chemical_formula_weight 922.83
_chemical_name_systematic
;
?
;
_space_group_IT_number 96
_symmetry_cell_setting tetragonal
_symmetry_space_group_name_Hall 'P 4nw 2abw'
_symmetry_space_group_name_H-M 'P 43 21 2'
_atom_sites_solution_hydrogens geom
_atom_sites_solution_primary direct
_atom_sites_solution_secondary difmap
_audit_creation_method SHELXL-97
_cell_angle_alpha 90.00
_cell_angle_beta 90.00
_cell_angle_gamma 90.00
_cell_formula_units_Z 8
_cell_length_a 15.80010(10)
_cell_length_b 15.80010(10)
_cell_length_c 35.7434(4)
_cell_measurement_reflns_used 19132
_cell_measurement_temperature 150(2)
_cell_measurement_theta_max 62.4439
_cell_measurement_theta_min 3.7255
_cell_volume 8923.10(13)
_computing_cell_refinement 'CrysAlis RED, Oxford Diffraction Ltd.'
_computing_data_collection 'CrysAlis CCD, Oxford Diffraction Ltd.'
_computing_data_reduction 'CrysAlis RED, Oxford Diffraction Ltd.'
_computing_structure_refinement 'SHELXL-97 (Sheldrick, 1997)'
_computing_structure_solution 'SIR92 (Giacovazzo et al., 1993)'
_diffrn_ambient_temperature 150(2)
_diffrn_detector_area_resol_mean 16.1399
_diffrn_measured_fraction_theta_full 0.956
_diffrn_measured_fraction_theta_max 0.956
_diffrn_measurement_device_type 'Oxford Diffraction Gemini S Ultra'
_diffrn_measurement_method \w-scans
_diffrn_radiation_monochromator graphite
_diffrn_radiation_source 'Enhance (Cu) X-ray Source'
_diffrn_radiation_type CuK\a
_diffrn_radiation_wavelength 1.54184
_diffrn_reflns_av_R_equivalents 0.0396
_diffrn_reflns_av_sigmaI/netI 0.0345
_diffrn_reflns_limit_h_max 18
_diffrn_reflns_limit_h_min -17
_diffrn_reflns_limit_k_max 16
_diffrn_reflns_limit_k_min -16
_diffrn_reflns_limit_l_max 40
_diffrn_reflns_limit_l_min -33
_diffrn_reflns_number 27147
_diffrn_reflns_theta_full 62.59
_diffrn_reflns_theta_max 62.59
_diffrn_reflns_theta_min 3.73
_exptl_absorpt_coefficient_mu 4.636
_exptl_absorpt_correction_T_max 1.00000
_exptl_absorpt_correction_T_min 0.51880
_exptl_absorpt_correction_type multi-scan
_exptl_absorpt_process_details
;
CrysAlis RED, Oxford Diffraction Ltd.,
Version 1.171.32.5 (release 08-05-2007 CrysAlis171 .NET)
(compiled May 8 2007,13:10:02)
Empirical absorption correction using spherical harmonics,
implemented in SCALE3 ABSPACK scaling algorithm.
;
_exptl_crystal_colour red
_exptl_crystal_density_diffrn 1.374
_exptl_crystal_density_method 'not measured'
_exptl_crystal_description 'transparent prism'
_exptl_crystal_F_000 3808
_exptl_crystal_size_max 0.30
_exptl_crystal_size_mid 0.30
_exptl_crystal_size_min 0.21
_refine_diff_density_max 0.550
_refine_diff_density_min -0.507
_refine_diff_density_rms 0.065
_refine_ls_abs_structure_details 'Flack H D (1983), Acta Cryst. A39, 876-881'
_refine_ls_abs_structure_Flack 0.033(11)
_refine_ls_extinction_method none
_refine_ls_goodness_of_fit_ref 1.104
_refine_ls_hydrogen_treatment constr
_refine_ls_matrix_type full
_refine_ls_number_parameters 622
_refine_ls_number_reflns 6661
_refine_ls_number_restraints 321
_refine_ls_restrained_S_all 1.106
_refine_ls_R_factor_all 0.0452
_refine_ls_R_factor_gt 0.0405
_refine_ls_shift/su_max 0.001
_refine_ls_shift/su_mean 0.000
_refine_ls_structure_factor_coef Fsqd
_refine_ls_weighting_details 'calc w=1/[\s^2^(Fo^2^)+(0.0435P)^2^+13.6162P] where P=(Fo^2^+2Fc^2^)/3'
_refine_ls_weighting_scheme calc
_refine_ls_wR_factor_gt 0.0989
_refine_ls_wR_factor_ref 0.1005
_reflns_number_gt 6109
_reflns_number_total 6661
_reflns_threshold_expression >2sigma(I)
_cod_data_source_file b822144h.txt
_cod_data_source_block 0872o
_cod_original_formula_sum 'C49 H47 Cl2 N2 O3.50 P Ru'
_cod_database_code 7001542

loop_
_symmetry_equiv_pos_as_xyz
'x, y, z'
'-x, -y, z+1/2'
'x+1/2, -y+1/2, -z+1/4'
'-x+1/2, y+1/2, -z+3/4'
'-y, -x, -z+1/2'
'y, x, -z'
'y+1/2, -x+1/2, z+1/4'
'-y+1/2, x+1/2, z+3/4'

loop_
_atom_site_label
_atom_site_type_symbol
_atom_site_fract_x
_atom_site_fract_y
_atom_site_fract_z
_atom_site_U_iso_or_equiv
_atom_site_adp_type
_atom_site_occupancy
_atom_site_symmetry_multiplicity
_atom_site_calc_flag
_atom_site_refinement_flags
_atom_site_disorder_assembly
_atom_site_disorder_group
C1 C 0.6077(4) 0.1670(5) 0.47388(16) 0.0568(17) Uani 1 1 d . . .
H1 H 0.6427 0.1407 0.4921 0.068 Uiso 1 1 calc R . .
C2 C 0.5555(4) 0.1270(4) 0.44906(15) 0.0427(14) Uani 1 1 d . . .
H2 H 0.5471 0.0678 0.4462 0.051 Uiso 1 1 calc R . .
C3 C 0.5171(3) 0.1922(3) 0.42865(14) 0.0361(13) Uani 1 1 d . . .
C4 C 0.6457(5) 0.3211(5) 0.4859(2) 0.078(2) Uani 1 1 d . . .
H4A H 0.6473 0.3117 0.5130 0.117 Uiso 1 1 calc R . .
H4B H 0.6163 0.3743 0.4806 0.117 Uiso 1 1 calc R . .
H4C H 0.7036 0.3239 0.4762 0.117 Uiso 1 1 calc R . .
C5 C 0.4534(4) 0.1878(3) 0.39836(15) 0.0385(14) Uani 1 1 d . . .
C6 C 0.4612(3) 0.1348(3) 0.36762(14) 0.0302(12) Uani 1 1 d . . .
C7 C 0.4016(4) 0.1335(4) 0.33922(15) 0.0397(14) Uani 1 1 d . . .
H7 H 0.4083 0.0966 0.3184 0.048 Uiso 1 1 calc R . .
C8 C 0.3324(4) 0.1861(4) 0.34145(15) 0.0467(14) Uani 1 1 d . . .
H8 H 0.2913 0.1861 0.3220 0.056 Uiso 1 1 calc R . .
C9 C 0.3229(4) 0.2384(4) 0.37157(18) 0.0517(16) Uani 1 1 d . . .
H9 H 0.2743 0.2736 0.3732 0.062 Uiso 1 1 calc R . .
C10 C 0.3823(4) 0.2410(4) 0.39966(18) 0.0500(16) Uani 1 1 d . . .
H10 H 0.3753 0.2790 0.4200 0.060 Uiso 1 1 calc R . .
C11 C 0.6029(3) -0.0862(3) 0.37020(13) 0.0268(11) Uani 1 1 d . . .
C12 C 0.5642(3) -0.1461(3) 0.34808(13) 0.0285(11) Uani 1 1 d . . .
C13 C 0.5121(3) -0.2073(3) 0.36597(14) 0.0306(12) Uani 1 1 d . . .
C14 C 0.5079(3) -0.2079(3) 0.40547(15) 0.0334(13) Uani 1 1 d . . .
C15 C 0.5558(3) -0.1494(3) 0.42696(13) 0.0294(12) Uani 1 1 d . . .
H15 H 0.5557 -0.1524 0.4535 0.035 Uiso 1 1 calc R . .
C16 C 0.6017(3) -0.0892(3) 0.40896(13) 0.0279(11) Uani 1 1 d . . .
H16 H 0.6332 -0.0490 0.4230 0.033 Uiso 1 1 calc R . .
C17 C 0.4605(4) -0.2645(3) 0.34577(16) 0.0376(14) Uani 1 1 d . . .
H17 H 0.4628 -0.2650 0.3192 0.045 Uiso 1 1 calc R . .
C18 C 0.4072(4) -0.3193(4) 0.36395(17) 0.0505(16) Uani 1 1 d . . .
H18 H 0.3726 -0.3569 0.3500 0.061 Uiso 1 1 calc R . .
C19 C 0.4038(4) -0.3198(4) 0.40344(18) 0.0518(17) Uani 1 1 d . . .
H19 H 0.3672 -0.3583 0.4159 0.062 Uiso 1 1 calc R . .
C20 C 0.4523(4) -0.2658(4) 0.42368(16) 0.0415(14) Uani 1 1 d . . .
H20 H 0.4492 -0.2666 0.4502 0.050 Uiso 1 1 calc R . .
C21 C 0.5509(3) -0.0692(3) 0.28788(13) 0.0277(11) Uani 1 1 d . . .
C22 C 0.5732(3) -0.1418(3) 0.30624(13) 0.0284(11) Uani 1 1 d . . .
C23 C 0.6062(3) -0.2103(3) 0.28487(14) 0.0315(12) Uani 1 1 d . . .
C24 C 0.6098(3) -0.2025(4) 0.24503(14) 0.0369(13) Uani 1 1 d . . .
C25 C 0.5802(4) -0.1283(4) 0.22788(15) 0.0394(14) Uani 1 1 d . . .
H25 H 0.5792 -0.1245 0.2014 0.047 Uiso 1 1 calc R . .
C26 C 0.5526(3) -0.0613(3) 0.24893(13) 0.0339(12) Uani 1 1 d . . .
H26 H 0.5348 -0.0103 0.2372 0.041 Uiso 1 1 calc R . .
C27 C 0.6400(4) -0.2841(4) 0.30163(16) 0.0426(14) Uani 1 1 d . . .
H27 H 0.6387 -0.2899 0.3281 0.051 Uiso 1 1 calc R . .
C28 C 0.6746(4) -0.3475(4) 0.28015(16) 0.0500(15) Uani 1 1 d . . .
H28 H 0.6968 -0.3968 0.2918 0.060 Uiso 1 1 calc R . .
C29 C 0.6772(4) -0.3398(4) 0.24105(16) 0.0528(16) Uani 1 1 d . . .
H29 H 0.7018 -0.3835 0.2264 0.063 Uiso 1 1 calc R . .
C30 C 0.6449(4) -0.2702(4) 0.22412(16) 0.0478(16) Uani 1 1 d . . .
H30 H 0.6458 -0.2667 0.1976 0.057 Uiso 1 1 calc R . .
C31 C 0.6645(4) 0.2937(4) 0.32394(16) 0.0490(16) Uani 1 1 d . . .
C32 C 0.7382(4) 0.2812(4) 0.29993(16) 0.0492(17) Uani 1 1 d . . .
H32 H 0.7452 0.3161 0.2785 0.059 Uiso 1 1 calc R . .
C33 C 0.7969(4) 0.2212(4) 0.30740(16) 0.0454(15) Uani 1 1 d . . .
H33 H 0.8436 0.2152 0.2909 0.055 Uiso 1 1 calc R . .
C34 C 0.7917(4) 0.1662(5) 0.33917(16) 0.0574(19) Uani 1 1 d . . .
C35 C 0.7220(4) 0.1821(4) 0.36373(15) 0.0530(19) Uani 1 1 d . . .
H35 H 0.7167 0.1492 0.3859 0.064 Uiso 1 1 calc R . .
C36 C 0.6607(5) 0.2453(4) 0.35613(16) 0.0517(17) Uani 1 1 d . . .
H36 H 0.6161 0.2545 0.3735 0.062 Uiso 1 1 calc R . .
C37 C 0.5998(5) 0.3613(4) 0.3137(2) 0.063(2) Uani 1 1 d . . .
H37 H 0.5873 0.3543 0.2865 0.076 Uiso 1 1 calc R . .
C38 C 0.5166(5) 0.3555(5) 0.3340(2) 0.074(2) Uani 1 1 d . . .
H38A H 0.4959 0.2970 0.3331 0.112 Uiso 1 1 calc R . .
H38B H 0.4754 0.3930 0.3220 0.112 Uiso 1 1 calc R . .
H38C H 0.5243 0.3726 0.3601 0.112 Uiso 1 1 calc R . .
C39 C 0.6403(7) 0.4491(5) 0.3185(3) 0.130(5) Uani 1 1 d . . .
H39A H 0.6041 0.4920 0.3068 0.196 Uiso 1 1 calc R . .
H39B H 0.6961 0.4497 0.3065 0.196 Uiso 1 1 calc R . .
H39C H 0.6466 0.4617 0.3452 0.196 Uiso 1 1 calc R . .
C40 C 0.8543(5) 0.0990(5) 0.3459(2) 0.066(2) Uani 1 1 d . . .
H40A H 0.9018 0.1221 0.3603 0.100 Uiso 1 1 calc R . .
H40B H 0.8751 0.0773 0.3220 0.100 Uiso 1 1 calc R . .
H40C H 0.8278 0.0529 0.3601 0.100 Uiso 1 1 calc R . .
N1 N 0.6003(4) 0.2506(4) 0.46781(13) 0.0542(14) Uani 1 1 d . . .
N2 N 0.5449(3) 0.2681(3) 0.43998(13) 0.0477(12) Uani 1 1 d . . .
O1 O 0.5298(2) 0.0781(2) 0.36784(9) 0.0278(8) Uani 1 1 d . . .
O2 O 0.6464(2) -0.0177(2) 0.35344(9) 0.0263(7) Uani 1 1 d . . .
O3 O 0.52437(19) 0.0005(2) 0.30834(8) 0.0282(7) Uani 1 1 d . . .
P1 P 0.59050(8) 0.05428(8) 0.33367(3) 0.0264(3) Uani 1 1 d . . .
Cl1 Cl 0.72905(9) 0.04585(9) 0.27081(3) 0.0386(3) Uani 1 1 d . . .
Cl2 Cl 0.56237(8) 0.17768(9) 0.26235(4) 0.0395(3) Uani 1 1 d . . .
Ru1 Ru 0.67150(3) 0.15583(3) 0.308907(10) 0.03384(12) Uani 1 1 d . . .
C41A C 0.4054(9) 0.6894(9) 0.2315(4) 0.138(6) Uani 0.806(13) 1 d PDU A 1
H41A H 0.4523 0.7218 0.2430 0.166 Uiso 0.806(13) 1 calc PR A 1
H41B H 0.4168 0.6830 0.2044 0.166 Uiso 0.806(13) 1 calc PR A 1
C42A C 0.3225(10) 0.7338(9) 0.2377(4) 0.183(8) Uani 0.806(13) 1 d PDU A 1
H42A H 0.2944 0.7444 0.2134 0.220 Uiso 0.806(13) 1 calc PR A 1
H42B H 0.3322 0.7889 0.2501 0.220 Uiso 0.806(13) 1 calc PR A 1
O4A O 0.3969(8) 0.6031(8) 0.2500 0.158(6) Uani 0.806(13) 2 d SPDU A 1
C41B C 0.460(3) 0.589(4) 0.2186(8) 0.146(12) Uani 0.194(13) 1 d PDU A 2
H41C H 0.4382 0.5596 0.1961 0.175 Uiso 0.194(13) 1 calc PR A 2
H41D H 0.5145 0.6165 0.2127 0.175 Uiso 0.194(13) 1 calc PR A 2
C42B C 0.394(5) 0.655(4) 0.2341(18) 0.141(12) Uani 0.194(13) 1 d PDU A 2
H42C H 0.4226 0.7053 0.2443 0.170 Uiso 0.194(13) 1 calc PR A 2
H42D H 0.3541 0.6727 0.2142 0.170 Uiso 0.194(13) 1 calc PR A 2
O4B O 0.466(3) 0.534(3) 0.2500 0.146(13) Uani 0.194(13) 2 d SPDU A 2
C43A C 0.3512(19) 0.4595(17) 0.4387(7) 0.107(7) Uani 0.423(12) 1 d PDU B 1
C44A C 0.3171(14) 0.4636(15) 0.4035(7) 0.096(7) Uani 0.423(12) 1 d PDU B 1
H44A H 0.3497 0.4748 0.3818 0.116 Uiso 0.423(12) 1 calc PR B 1
C45A C 0.2325(13) 0.4501(12) 0.4026(7) 0.085(5) Uani 0.423(12) 1 d PDU B 1
H45A H 0.2013 0.4496 0.3799 0.102 Uiso 0.423(12) 1 calc PR B 1
C46A C 0.1953(18) 0.437(2) 0.4361(7) 0.105(7) Uani 0.423(12) 1 d PDU B 1
H46A H 0.1352 0.4358 0.4350 0.126 Uiso 0.423(12) 1 calc PR B 1
C47A C 0.2262(17) 0.4266(18) 0.4701(7) 0.136(8) Uani 0.423(12) 1 d PDU B 1
H47A H 0.1944 0.4083 0.4911 0.164 Uiso 0.423(12) 1 calc PR B 1
C48A C 0.3088(16) 0.4451(13) 0.4706(7) 0.109(6) Uani 0.423(12) 1 d PDU B 1
H48A H 0.3378 0.4481 0.4938 0.131 Uiso 0.423(12) 1 calc PR B 1
C49A C 0.446(2) 0.478(3) 0.4421(12) 0.227(17) Uani 0.423(12) 1 d PDU B 1
H49A H 0.4573 0.5093 0.4652 0.340 Uiso 0.423(12) 1 calc PR B 1
H49B H 0.4652 0.5113 0.4206 0.340 Uiso 0.423(12) 1 calc PR B 1
H49C H 0.4777 0.4241 0.4427 0.340 Uiso 0.423(12) 1 calc PR B 1
C43B C 0.3347(14) 0.4560(13) 0.4233(5) 0.098(5) Uani 0.577(12) 1 d PDU B 2
C44B C 0.3190(9) 0.4727(11) 0.3865(4) 0.084(5) Uani 0.577(12) 1 d PDU B 2
H44B H 0.3646 0.4896 0.3709 0.101 Uiso 0.577(12) 1 calc PR B 2
C45B C 0.2371(9) 0.4657(8) 0.3709(4) 0.090(4) Uani 0.577(12) 1 d PDU B 2
H45B H 0.2287 0.4792 0.3453 0.107 Uiso 0.577(12) 1 calc PR B 2
C46B C 0.1705(10) 0.4402(9) 0.3918(5) 0.100(5) Uani 0.577(12) 1 d PDU B 2
H46B H 0.1153 0.4347 0.3815 0.120 Uiso 0.577(12) 1 calc PR B 2
C47B C 0.1879(15) 0.4218(19) 0.4302(6) 0.120(6) Uani 0.577(12) 1 d PDU B 2
H47B H 0.1428 0.4013 0.4453 0.144 Uiso 0.577(12) 1 calc PR B 2
C48B C 0.2681(12) 0.4323(11) 0.4472(5) 0.111(5) Uani 0.577(12) 1 d PDU B 2
H48B H 0.2764 0.4239 0.4733 0.133 Uiso 0.577(12) 1 calc PR B 2
C49B C 0.4159(16) 0.4647(13) 0.4388(7) 0.159(8) Uani 0.577(12) 1 d PDU B 2
H49D H 0.4484 0.4128 0.4345 0.238 Uiso 0.577(12) 1 calc PR B 2
H49E H 0.4111 0.4748 0.4658 0.238 Uiso 0.577(12) 1 calc PR B 2
H49F H 0.4449 0.5126 0.4271 0.238 Uiso 0.577(12) 1 calc PR B 2

loop_
_atom_site_aniso_label
_atom_site_aniso_U_11
_atom_site_aniso_U_22
_atom_site_aniso_U_33
_atom_site_aniso_U_23
_atom_site_aniso_U_13
_atom_site_aniso_U_12
C1 0.070(5) 0.063(5) 0.037(3) 0.006(3) -0.001(3) 0.016(4)
C2 0.060(4) 0.034(3) 0.034(3) 0.004(2) -0.004(3) -0.001(3)
C3 0.037(3) 0.037(3) 0.035(3) -0.002(2) 0.005(2) 0.000(3)
C4 0.078(5) 0.074(5) 0.083(5) -0.030(4) -0.038(4) 0.011(5)
C5 0.046(4) 0.034(3) 0.036(3) 0.004(2) 0.003(3) 0.003(3)
C6 0.031(3) 0.028(3) 0.031(3) 0.008(2) 0.002(2) -0.005(2)
C7 0.044(3) 0.038(3) 0.037(3) 0.000(2) 0.001(3) -0.005(3)
C8 0.042(4) 0.051(4) 0.047(3) 0.005(3) -0.004(3) 0.011(3)
C9 0.043(4) 0.043(4) 0.070(4) -0.002(3) 0.006(3) 0.010(3)
C10 0.049(4) 0.048(4) 0.053(4) -0.009(3) 0.007(3) 0.010(3)
C11 0.023(3) 0.027(3) 0.031(3) 0.006(2) 0.002(2) 0.001(2)
C12 0.029(3) 0.026(3) 0.031(3) 0.005(2) -0.001(2) 0.002(2)
C13 0.029(3) 0.030(3) 0.033(3) 0.001(2) 0.003(2) 0.002(2)
C14 0.030(3) 0.033(3) 0.037(3) 0.004(2) 0.006(2) 0.005(2)
C15 0.032(3) 0.033(3) 0.023(2) 0.000(2) 0.002(2) 0.010(2)
C16 0.031(3) 0.027(3) 0.025(2) -0.002(2) -0.001(2) 0.003(2)
C17 0.041(4) 0.031(3) 0.041(3) -0.001(2) -0.001(3) -0.007(3)
C18 0.053(4) 0.042(4) 0.056(4) 0.004(3) 0.001(3) -0.011(3)
C19 0.047(4) 0.050(4) 0.058(4) 0.013(3) 0.009(3) -0.014(3)
C20 0.047(4) 0.035(3) 0.043(3) 0.010(3) 0.007(3) -0.003(3)
C21 0.026(3) 0.030(3) 0.027(3) -0.001(2) -0.008(2) -0.008(2)
C22 0.026(3) 0.035(3) 0.025(3) -0.001(2) 0.002(2) -0.005(2)
C23 0.035(3) 0.026(3) 0.033(3) -0.001(2) -0.002(2) -0.002(2)
C24 0.034(3) 0.046(4) 0.031(3) -0.006(3) -0.001(2) -0.006(3)
C25 0.041(3) 0.052(4) 0.025(3) 0.001(3) -0.003(2) -0.010(3)
C26 0.036(3) 0.040(3) 0.026(3) 0.005(2) -0.007(2) -0.003(2)
C27 0.048(4) 0.039(3) 0.041(3) 0.000(3) 0.002(3) 0.004(3)
C28 0.061(4) 0.035(3) 0.055(4) -0.007(3) 0.000(3) 0.008(3)
C29 0.065(4) 0.046(4) 0.048(3) -0.015(3) 0.003(3) 0.009(4)
C30 0.051(4) 0.058(4) 0.035(3) -0.018(3) -0.001(3) -0.003(3)
C31 0.059(4) 0.039(3) 0.049(4) -0.007(3) 0.010(3) -0.024(3)
C32 0.067(5) 0.044(4) 0.037(3) 0.001(3) 0.008(3) -0.033(3)
C33 0.050(4) 0.051(4) 0.035(3) -0.003(3) -0.001(3) -0.029(3)
C34 0.061(4) 0.070(5) 0.041(4) 0.008(3) -0.016(3) -0.040(4)
C35 0.073(5) 0.065(5) 0.021(3) -0.003(3) -0.004(3) -0.047(4)
C36 0.065(5) 0.050(4) 0.040(3) -0.011(3) 0.009(3) -0.028(4)
C37 0.086(5) 0.034(4) 0.069(5) -0.010(3) 0.018(4) -0.019(4)
C38 0.086(6) 0.059(5) 0.078(5) 0.012(4) 0.002(4) -0.013(4)
C39 0.122(9) 0.045(5) 0.224(12) -0.029(6) 0.064(9) -0.032(5)
C40 0.055(5) 0.072(5) 0.072(5) 0.015(4) -0.020(4) -0.025(4)
N1 0.064(4) 0.061(4) 0.037(3) -0.012(3) -0.007(3) 0.014(3)
N2 0.059(3) 0.046(3) 0.038(3) -0.005(2) -0.005(3) 0.007(2)
O1 0.035(2) 0.0251(19) 0.0236(17) 0.0008(14) 0.0014(14) 0.0001(15)
O2 0.0238(19) 0.0262(18) 0.0291(18) 0.0042(14) 0.0003(14) -0.0013(15)
O3 0.0269(19) 0.0301(19) 0.0277(17) 0.0004(15) -0.0062(15) -0.0027(14)
P1 0.0291(7) 0.0269(7) 0.0232(6) 0.0033(5) -0.0013(5) -0.0056(5)
Cl1 0.0394(8) 0.0455(9) 0.0310(7) 0.0013(6) 0.0003(6) -0.0044(6)
Cl2 0.0431(8) 0.0382(8) 0.0373(7) 0.0079(6) 0.0010(6) -0.0044(6)
Ru1 0.0426(3) 0.0351(2) 0.02380(18) 0.00119(17) 0.00156(17) -0.01699(19)
C41A 0.162(11) 0.176(11) 0.077(8) -0.026(8) 0.003(8) -0.147(9)
C42A 0.31(2) 0.124(12) 0.118(14) 0.008(10) -0.061(14) 0.002(14)
O4A 0.155(8) 0.155(8) 0.163(15) -0.024(7) -0.024(7) -0.021(11)
C41B 0.13(2) 0.19(2) 0.13(3) -0.025(18) -0.02(2) -0.05(2)
C42B 0.18(2) 0.14(2) 0.10(2) 0.00(2) -0.01(2) -0.04(2)
O4B 0.133(17) 0.133(17) 0.17(3) -0.016(17) -0.016(17) -0.04(2)
C43A 0.091(12) 0.052(12) 0.178(15) -0.022(16) -0.015(10) 0.001(13)
C44A 0.105(11) 0.049(12) 0.134(14) 0.019(16) 0.021(12) 0.004(12)
C45A 0.098(10) 0.042(9) 0.115(11) -0.022(10) 0.003(10) 0.016(10)
C46A 0.086(11) 0.070(15) 0.159(12) -0.011(14) 0.030(9) 0.032(12)
C47A 0.179(15) 0.105(15) 0.125(12) -0.005(15) 0.043(13) -0.008(16)
C48A 0.172(15) 0.046(11) 0.110(13) -0.043(11) -0.026(11) 0.017(13)
C49A 0.085(15) 0.20(4) 0.39(4) 0.00(4) -0.052(16) 0.01(2)
C43B 0.109(9) 0.045(9) 0.141(11) -0.003(11) -0.002(9) 0.004(10)
C44B 0.083(7) 0.067(11) 0.102(9) -0.041(9) 0.037(7) -0.009(8)
C45B 0.100(9) 0.057(9) 0.112(10) -0.049(8) 0.018(7) 0.001(7)
C46B 0.063(8) 0.044(7) 0.193(12) -0.016(9) 0.013(8) 0.006(7)
C47B 0.128(10) 0.053(11) 0.180(11) -0.015(11) 0.049(10) -0.011(10)
C48B 0.163(11) 0.056(9) 0.113(11) 0.011(10) 0.026(8) -0.003(10)
C49B 0.129(12) 0.035(10) 0.31(2) -0.002(14) -0.087(15) 0.024(12)

loop_
_atom_type_symbol
_atom_type_description
_atom_type_scat_dispersion_real
_atom_type_scat_dispersion_imag
_atom_type_scat_source
C C 0.0181 0.0091 'International Tables Vol C Tables 4.2.6.8 and 6.1.1.4'
H H 0.0000 0.0000 'International Tables Vol C Tables 4.2.6.8 and 6.1.1.4'
N N 0.0311 0.0180 'International Tables Vol C Tables 4.2.6.8 and 6.1.1.4'
O O 0.0492 0.0322 'International Tables Vol C Tables 4.2.6.8 and 6.1.1.4'
P P 0.2955 0.4335 'International Tables Vol C Tables 4.2.6.8 and 6.1.1.4'
Cl Cl 0.3639 0.7018 'International Tables Vol C Tables 4.2.6.8 and 6.1.1.4'
Ru Ru 0.0552 3.2960 'International Tables Vol C Tables 4.2.6.8 and 6.1.1.4'

loop_
_geom_angle_atom_site_label_1
_geom_angle_atom_site_label_2
_geom_angle_atom_site_label_3
_geom_angle
_geom_angle_site_symmetry_1
_geom_angle_site_symmetry_3
_geom_angle_publ_flag
N1 C1 C2 107.3(6) . . ?
N1 C1 H1 126.3 . . ?
C2 C1 H1 126.3 . . ?
C1 C2 C3 105.1(5) . . ?
C1 C2 H2 127.5 . . ?
C3 C2 H2 127.5 . . ?
N2 C3 C2 111.0(5) . . ?
N2 C3 C5 119.1(5) . . ?
C2 C3 C5 129.9(5) . . ?
N1 C4 H4A 109.5 . . ?
N1 C4 H4B 109.5 . . ?
H4A C4 H4B 109.5 . . ?
N1 C4 H4C 109.5 . . ?
H4A C4 H4C 109.5 . . ?
H4B C4 H4C 109.5 . . ?
C6 C5 C10 117.4(5) . . ?
C6 C5 C3 123.2(5) . . ?
C10 C5 C3 119.5(5) . . ?
C7 C6 C5 121.9(5) . . ?
C7 C6 O1 121.3(5) . . ?
C5 C6 O1 116.7(5) . . ?
C8 C7 C6 119.3(5) . . ?
C8 C7 H7 120.4 . . ?
C6 C7 H7 120.4 . . ?
C9 C8 C7 119.9(6) . . ?
C9 C8 H8 120.0 . . ?
C7 C8 H8 120.0 . . ?
C8 C9 C10 121.2(6) . . ?
C8 C9 H9 119.4 . . ?
C10 C9 H9 119.4 . . ?
C9 C10 C5 120.3(6) . . ?
C9 C10 H10 119.9 . . ?
C5 C10 H10 119.9 . . ?
C12 C11 C16 123.0(5) . . ?
C12 C11 O2 119.9(4) . . ?
C16 C11 O2 117.1(4) . . ?
C11 C12 C13 117.8(4) . . ?
C11 C12 C22 120.0(4) . . ?
C13 C12 C22 122.1(4) . . ?
C14 C13 C17 118.6(5) . . ?
C14 C13 C12 118.7(5) . . ?
C17 C13 C12 122.6(5) . . ?
C13 C14 C15 120.7(5) . . ?
C13 C14 C20 119.3(5) . . ?
C15 C14 C20 119.9(5) . . ?
C16 C15 C14 119.0(4) . . ?
C16 C15 H15 120.5 . . ?
C14 C15 H15 120.5 . . ?
C15 C16 C11 120.3(5) . . ?
C15 C16 H16 119.9 . . ?
C11 C16 H16 119.9 . . ?
C18 C17 C13 121.0(5) . . ?
C18 C17 H17 119.5 . . ?
C13 C17 H17 119.5 . . ?
C17 C18 C19 120.1(6) . . ?
C17 C18 H18 120.0 . . ?
C19 C18 H18 120.0 . . ?
C20 C19 C18 120.5(6) . . ?
C20 C19 H19 119.7 . . ?
C18 C19 H19 119.7 . . ?
C19 C20 C14 120.5(5) . . ?
C19 C20 H20 119.7 . . ?
C14 C20 H20 119.7 . . ?
C22 C21 O3 119.4(4) . . ?
C22 C21 C26 123.2(5) . . ?
O3 C21 C26 117.4(4) . . ?
C21 C22 C23 118.3(4) . . ?
C21 C22 C12 119.4(4) . . ?
C23 C22 C12 122.3(4) . . ?
C27 C23 C22 122.5(5) . . ?
C27 C23 C24 118.5(5) . . ?
C22 C23 C24 118.9(5) . . ?
C25 C24 C30 122.0(5) . . ?
C25 C24 C23 119.6(5) . . ?
C30 C24 C23 118.4(5) . . ?
C26 C25 C24 120.8(5) . . ?
C26 C25 H25 119.6 . . ?
C24 C25 H25 119.6 . . ?
C25 C26 C21 119.0(5) . . ?
C25 C26 H26 120.5 . . ?
C21 C26 H26 120.5 . . ?
C28 C27 C23 120.9(5) . . ?
C28 C27 H27 119.5 . . ?
C23 C27 H27 119.5 . . ?
C27 C28 C29 120.2(6) . . ?
C27 C28 H28 119.9 . . ?
C29 C28 H28 119.9 . . ?
C30 C29 C28 120.3(6) . . ?
C30 C29 H29 119.8 . . ?
C28 C29 H29 119.8 . . ?
C29 C30 C24 121.6(5) . . ?
C29 C30 H30 119.2 . . ?
C24 C30 H30 119.2 . . ?
C36 C31 C32 116.7(7) . . ?
C36 C31 C37 123.9(6) . . ?
C32 C31 C37 119.3(5) . . ?
C36 C31 Ru1 70.4(3) . . ?
C32 C31 Ru1 71.9(3) . . ?
C37 C31 Ru1 130.9(4) . . ?
C33 C32 C31 121.7(6) . . ?
C33 C32 Ru1 71.2(4) . . ?
C31 C32 Ru1 70.4(3) . . ?
C33 C32 H32 119.1 . . ?
C31 C32 H32 119.1 . . ?
Ru1 C32 H32 132.4 . . ?
C32 C33 C34 122.8(6) . . ?
C32 C33 Ru1 73.8(4) . . ?
C34 C33 Ru1 69.5(3) . . ?
C32 C33 H33 118.6 . . ?
C34 C33 H33 118.6 . . ?
Ru1 C33 H33 131.1 . . ?
C35 C34 C33 115.2(7) . . ?
C35 C34 C40 122.9(6) . . ?
C33 C34 C40 121.9(6) . . ?
C35 C34 Ru1 69.5(3) . . ?
C33 C34 Ru1 72.8(3) . . ?
C40 C34 Ru1 127.6(5) . . ?
C36 C35 C34 122.1(6) . . ?
C36 C35 Ru1 73.0(3) . . ?
C34 C35 Ru1 72.1(3) . . ?
C36 C35 H35 118.9 . . ?
C34 C35 H35 118.9 . . ?
Ru1 C35 H35 128.2 . . ?
C31 C36 C35 121.3(6) . . ?
C31 C36 Ru1 73.5(3) . . ?
C35 C36 Ru1 69.1(3) . . ?
C31 C36 H36 119.4 . . ?
C35 C36 H36 119.4 . . ?
Ru1 C36 H36 130.9 . . ?
C38 C37 C31 115.4(6) . . ?
C38 C37 C39 111.4(6) . . ?
C31 C37 C39 109.1(7) . . ?
C38 C37 H37 106.8 . . ?
C31 C37 H37 106.8 . . ?
C39 C37 H37 106.8 . . ?
C37 C38 H38A 109.5 . . ?
C37 C38 H38B 109.5 . . ?
H38A C38 H38B 109.5 . . ?
C37 C38 H38C 109.5 . . ?
H38A C38 H38C 109.5 . . ?
H38B C38 H38C 109.5 . . ?
C37 C39 H39A 109.5 . . ?
C37 C39 H39B 109.5 . . ?
H39A C39 H39B 109.5 . . ?
C37 C39 H39C 109.5 . . ?
H39A C39 H39C 109.5 . . ?
H39B C39 H39C 109.5 . . ?
C34 C40 H40A 109.5 . . ?
C34 C40 H40B 109.5 . . ?
H40A C40 H40B 109.5 . . ?
C34 C40 H40C 109.5 . . ?
H40A C40 H40C 109.5 . . ?
H40B C40 H40C 109.5 . . ?
C1 N1 N2 112.1(5) . . ?
C1 N1 C4 129.0(6) . . ?
N2 N1 C4 118.9(5) . . ?
C3 N2 N1 104.6(5) . . ?
C6 O1 P1 127.5(3) . . ?
C11 O2 P1 117.4(3) . . ?
C21 O3 P1 121.0(3) . . ?
O1 P1 O2 99.26(18) . . ?
O1 P1 O3 99.43(17) . . ?
O2 P1 O3 103.23(17) . . ?
O1 P1 Ru1 118.48(13) . . ?
O2 P1 Ru1 111.59(13) . . ?
O3 P1 Ru1 121.59(12) . . ?
C35 Ru1 C34 38.4(2) . . ?
C35 Ru1 C36 37.9(3) . . ?
C34 Ru1 C36 69.0(3) . . ?
C35 Ru1 C33 66.7(2) . . ?
C34 Ru1 C33 37.7(2) . . ?
C36 Ru1 C33 78.0(2) . . ?
C35 Ru1 P1 89.44(15) . . ?
C34 Ru1 P1 110.77(17) . . ?
C36 Ru1 P1 96.46(16) . . ?
C33 Ru1 P1 148.08(17) . . ?
C35 Ru1 C31 67.3(3) . . ?
C34 Ru1 C31 81.5(3) . . ?
C36 Ru1 C31 36.2(2) . . ?
C33 Ru1 C31 66.5(2) . . ?
P1 Ru1 C31 124.99(16) . . ?
C35 Ru1 C32 77.8(2) . . ?
C34 Ru1 C32 66.5(3) . . ?
C36 Ru1 C32 65.5(2) . . ?
C33 Ru1 C32 35.0(2) . . ?
P1 Ru1 C32 161.75(16) . . ?
C31 Ru1 C32 37.7(2) . . ?
C35 Ru1 Cl1 121.1(2) . . ?
C34 Ru1 Cl1 90.4(2) . . ?
C36 Ru1 Cl1 158.6(2) . . ?
C33 Ru1 Cl1 89.13(17) . . ?
P1 Ru1 Cl1 85.50(5) . . ?
C31 Ru1 Cl1 149.41(16) . . ?
C32 Ru1 Cl1 112.22(17) . . ?
C35 Ru1 Cl2 149.4(2) . . ?
C34 Ru1 Cl2 161.02(17) . . ?
C36 Ru1 Cl2 112.3(2) . . ?
C33 Ru1 Cl2 123.30(16) . . ?
P1 Ru1 Cl2 88.09(5) . . ?
C31 Ru1 Cl2 89.50(18) . . ?
C32 Ru1 Cl2 96.28(18) . . ?
Cl1 Ru1 Cl2 89.02(5) . . ?
C42A C41A O4A 106.2(12) . . ?
C42A C41A H41A 110.5 . . ?
O4A C41A H41A 110.5 . . ?
C42A C41A H41B 110.5 . . ?
O4A C41A H41B 110.5 . . ?
H41A C41A H41B 108.7 . . ?
C41A C42A C42A 108.6(6) . 5_665 ?
C41A C42A H42A 110.0 . . ?
C42A C42A H42A 110.0 5_665 . ?
C41A C42A H42B 110.0 . . ?
C42A C42A H42B 110.0 5_665 . ?
H42A C42A H42B 108.4 . . ?
C41A O4A C41A 110.3(16) 5_665 . ?
O4B C41B C42B 100(2) . . ?
O4B C41B H41C 111.7 . . ?
C42B C41B H41C 111.7 . . ?
O4B C41B H41D 111.7 . . ?
C42B C41B H41D 111.7 . . ?
H41C C41B H41D 109.5 . . ?
C42B C42B C41B 105.0(19) 5_665 . ?
C42B C42B H42C 110.7 5_665 . ?
C41B C42B H42C 110.7 . . ?
C42B C42B H42D 110.7 5_665 . ?
C41B C42B H42D 110.7 . . ?
H42C C42B H42D 108.8 . . ?
C41B O4B C41B 122(3) . 5_665 ?
C48A C43A C44A 126(2) . . ?
C48A C43A C49A 116.9(15) . . ?
C44A C43A C49A 116.8(15) . . ?
C45A C44A C43A 113.7(14) . . ?
C45A C44A H44A 123.1 . . ?
C43A C44A H44A 123.1 . . ?
C46A C45A C44A 115.7(14) . . ?
C46A C45A H45A 122.2 . . ?
C44A C45A H45A 122.2 . . ?
C47A C46A C45A 132(2) . . ?
C47A C46A H46A 113.8 . . ?
C45A C46A H46A 113.8 . . ?
C46A C47A C48A 110(2) . . ?
C46A C47A H47A 124.9 . . ?
C48A C47A H47A 124.9 . . ?
C47A C48A C43A 121(2) . . ?
C47A C48A H48A 119.6 . . ?
C43A C48A H48A 119.6 . . ?
C44B C43B C49B 121.9(13) . . ?
C44B C43B C48B 120.1(16) . . ?
C49B C43B C48B 118.0(13) . . ?
C43B C44B C45B 122.1(11) . . ?
C43B C44B H44B 118.9 . . ?
C45B C44B H44B 118.9 . . ?
C46B C45B C44B 121.2(11) . . ?
C46B C45B H45B 119.4 . . ?
C44B C45B H45B 119.4 . . ?
C45B C46B C47B 116.1(16) . . ?
C45B C46B H46B 121.9 . . ?
C47B C46B H46B 121.9 . . ?
C48B C47B C46B 124.1(17) . . ?
C48B C47B H47B 118.0 . . ?
C46B C47B H47B 118.0 . . ?
C43B C48B C47B 116.1(16) . . ?
C43B C48B H48B 122.0 . . ?
C47B C48B H48B 122.0 . . ?
C43B C49B H49D 109.5 . . ?
C43B C49B H49E 109.5 . . ?
H49D C49B H49E 109.5 . . ?
C43B C49B H49F 109.5 . . ?
H49D C49B H49F 109.5 . . ?
H49E C49B H49F 109.5 . . ?

loop_
_geom_bond_atom_site_label_1
_geom_bond_atom_site_label_2
_geom_bond_distance
_geom_bond_site_symmetry_2
_geom_bond_publ_flag
C1 N1 1.343(9) . ?
C1 C2 1.366(8) . ?
C1 H1 0.9500 . ?
C2 C3 1.400(8) . ?
C2 H2 0.9500 . ?
C3 N2 1.340(7) . ?
C3 C5 1.480(8) . ?
C4 N1 1.474(8) . ?
C4 H4A 0.9800 . ?
C4 H4B 0.9800 . ?
C4 H4C 0.9800 . ?
C5 C6 1.387(7) . ?
C5 C10 1.403(8) . ?
C6 C7 1.385(7) . ?
C6 O1 1.406(6) . ?
C7 C8 1.376(8) . ?
C7 H7 0.9500 . ?
C8 C9 1.366(8) . ?
C8 H8 0.9500 . ?
C9 C10 1.375(9) . ?
C9 H9 0.9500 . ?
C10 H10 0.9500 . ?
C11 C12 1.376(7) . ?
C11 C16 1.386(6) . ?
C11 O2 1.416(6) . ?
C12 C13 1.423(7) . ?
C12 C22 1.503(7) . ?
C13 C14 1.414(7) . ?
C13 C17 1.416(7) . ?
C14 C15 1.419(7) . ?
C14 C20 1.426(8) . ?
C15 C16 1.359(7) . ?
C15 H15 0.9500 . ?
C16 H16 0.9500 . ?
C17 C18 1.370(8) . ?
C17 H17 0.9500 . ?
C18 C19 1.412(8) . ?
C18 H18 0.9500 . ?
C19 C20 1.356(8) . ?
C19 H19 0.9500 . ?
C20 H20 0.9500 . ?
C21 C22 1.368(7) . ?
C21 O3 1.386(6) . ?
C21 C26 1.398(7) . ?
C22 C23 1.424(7) . ?
C23 C27 1.415(7) . ?
C23 C24 1.430(7) . ?
C24 C25 1.403(8) . ?
C24 C30 1.418(8) . ?
C25 C26 1.369(8) . ?
C25 H25 0.9500 . ?
C26 H26 0.9500 . ?
C27 C28 1.376(8) . ?
C27 H27 0.9500 . ?
C28 C29 1.404(8) . ?
C28 H28 0.9500 . ?
C29 C30 1.354(9) . ?
C29 H29 0.9500 . ?
C30 H30 0.9500 . ?
C31 C36 1.383(8) . ?
C31 C32 1.460(9) . ?
C31 C37 1.522(9) . ?
C31 Ru1 2.247(6) . ?
C32 C33 1.353(9) . ?
C32 Ru1 2.266(6) . ?
C32 H32 0.9500 . ?
C33 C34 1.431(8) . ?
C33 Ru1 2.235(5) . ?
C33 H33 0.9500 . ?
C34 C35 1.430(9) . ?
C34 C40 1.472(10) . ?
C34 Ru1 2.191(6) . ?
C35 C36 1.418(10) . ?
C35 Ru1 2.156(5) . ?
C35 H35 0.9500 . ?
C36 Ru1 2.208(6) . ?
C36 H36 0.9500 . ?
C37 C38 1.504(10) . ?
C37 C39 1.538(9) . ?
C37 H37 1.0000 . ?
C38 H38A 0.9800 . ?
C38 H38B 0.9800 . ?
C38 H38C 0.9800 . ?
C39 H39A 0.9800 . ?
C39 H39B 0.9800 . ?
C39 H39C 0.9800 . ?
C40 H40A 0.9800 . ?
C40 H40B 0.9800 . ?
C40 H40C 0.9800 . ?
N1 N2 1.353(7) . ?
O1 P1 1.598(3) . ?
O2 P1 1.605(3) . ?
O3 P1 1.623(3) . ?
P1 Ru1 2.2351(13) . ?
Cl1 Ru1 2.3876(15) . ?
Cl2 Ru1 2.4211(14) . ?
C41A C42A 1.502(15) . ?
C41A O4A 1.521(13) . ?
C41A H41A 0.9900 . ?
C41A H41B 0.9900 . ?
C42A C42A 1.535(18) 5_665 ?
C42A H42A 0.9900 . ?
C42A H42B 0.9900 . ?
O4A C41A 1.521(13) 5_665 ?
C41B O4B 1.430(19) . ?
C41B C42B 1.57(2) . ?
C41B H41C 0.9900 . ?
C41B H41D 0.9900 . ?
C42B C42B 1.57(2) 5_665 ?
C42B H42C 0.9900 . ?
C42B H42D 0.9900 . ?
O4B C41B 1.430(19) 5_665 ?
C43A C48A 1.341(17) . ?
C43A C44A 1.368(16) . ?
C43A C49A 1.54(4) . ?
C44A C45A 1.354(17) . ?
C44A H44A 0.9500 . ?
C45A C46A 1.347(16) . ?
C45A H45A 0.9500 . ?
C46A C47A 1.320(16) . ?
C46A H46A 0.9500 . ?
C47A C48A 1.337(17) . ?
C47A H47A 0.9500 . ?
C48A H48A 0.9500 . ?
C49A H49A 0.9800 . ?
C49A H49B 0.9800 . ?
C49A H49C 0.9800 . ?
C43B C44B 1.363(13) . ?
C43B C49B 1.41(3) . ?
C43B C48B 1.407(15) . ?
C44B C45B 1.414(14) . ?
C44B H44B 0.9500 . ?
C45B C46B 1.350(13) . ?
C45B H45B 0.9500 . ?
C46B C47B 1.433(14) . ?
C46B H46B 0.9500 . ?
C47B C48B 1.414(15) . ?
C47B H47B 0.9500 . ?
C48B H48B 0.9500 . ?
C49B H49D 0.9800 . ?
C49B H49E 0.9800 . ?
C49B H49F 0.9800 . ?
